data_7055962
loop_
_publ_author_name
'Dodds, Christopher A.'
'Hobday, Claire L.'
'Kennedy, Alan R.'
'McKellar, Scott C.'
'Smillie, Katy'
'Walls, Aiden'

_publ_section_title
;
 Ag(i) bipyridyl coordination polymers containing functional anions
;
_journal_issue 4
_journal_name_full 'New J. Chem.'
_journal_page_first 1574
_journal_paper_doi 10.1039/C6NJ03555H
_journal_volume 41
_journal_year 2017
_chemical_formula_sum 'C42 H35 Ag Cl4 N6 O4'
_chemical_formula_weight 937.43
_space_group_crystal_system triclinic
_space_group_IT_number 2
_space_group_name_Hall '-P 1'
_space_group_name_H-M_alt 'P -1'
_symmetry_space_group_name_Hall '-P 1'
_symmetry_space_group_name_H-M 'P -1'
_atom_sites_solution_hydrogens mixed
_audit_creation_method SHELXL-2014/7
_audit_update_record
;
2016-11-14 deposited with the CCDC.
2017-01-19 downloaded from the CCDC.
;
_cell_angle_alpha 66.518(4)
_cell_angle_beta 75.035(3)
_cell_angle_gamma 89.409(4)
_cell_formula_units_Z 4
_cell_length_a 13.3362(6)
_cell_length_b 16.5265(8)
_cell_length_c 20.1331(7)
_cell_measurement_reflns_used 17406
_cell_measurement_temperature 100(2)
_cell_measurement_theta_max 29.8380
_cell_measurement_theta_min 2.2130
_cell_volume 3910.3(3)
_computing_cell_refinement 'CrysAlisPro '
_computing_data_collection 'CrysAlisPro '
_computing_data_reduction 'CrysAlisPro '
_computing_structure_refinement 'SHELXL-2014/7 (Sheldrick, 2014)'
_diffrn_ambient_temperature 100(2)
_diffrn_measured_fraction_theta_full 0.995
_diffrn_measured_fraction_theta_max 0.995
_diffrn_measurement_device_type
;
dtrek-CrysAlisPro-abstract goniometer imported rigaku-d*trek images
;
_diffrn_measurement_method 'omega scans'
_diffrn_radiation_type MoK\a
_diffrn_radiation_wavelength 0.71075
_diffrn_reflns_av_R_equivalents 0.0468
_diffrn_reflns_av_unetI/netI 0.0617
_diffrn_reflns_Laue_measured_fraction_full 0.995
_diffrn_reflns_Laue_measured_fraction_max 0.995
_diffrn_reflns_limit_h_max 17
_diffrn_reflns_limit_h_min -17
_diffrn_reflns_limit_k_max 21
_diffrn_reflns_limit_k_min -21
_diffrn_reflns_limit_l_max 25
_diffrn_reflns_limit_l_min -25
_diffrn_reflns_number 47857
_diffrn_reflns_point_group_measured_fraction_full 0.995
_diffrn_reflns_point_group_measured_fraction_max 0.995
_diffrn_reflns_theta_full 27.000
_diffrn_reflns_theta_max 27.000
_diffrn_reflns_theta_min 2.702
_diffrn_source 'fine-focus sealed X-ray tube'
_diffrn_source_type 'Enhance (Mo) X-ray Source'
_exptl_absorpt_coefficient_mu 0.841
_exptl_absorpt_correction_T_max 1.00000
_exptl_absorpt_correction_T_min 0.82259
_exptl_absorpt_correction_type multi-scan
_exptl_absorpt_process_details
;
CrysAlisPro 1.171.38.41 (Rigaku Oxford Diffraction, 2015)
Empirical absorption correction using spherical harmonics,
 implemented in SCALE3 ABSPACK scaling algorithm.
;
_exptl_crystal_colour yellow
_exptl_crystal_density_diffrn 1.592
_exptl_crystal_description shard
_exptl_crystal_F_000 1904
_exptl_crystal_size_max 0.18
_exptl_crystal_size_mid 0.02
_exptl_crystal_size_min 0.02
_refine_diff_density_max 1.034
_refine_diff_density_min -0.686
_refine_diff_density_rms 0.090
_refine_ls_extinction_method none
_refine_ls_goodness_of_fit_ref 1.017
_refine_ls_hydrogen_treatment mixed
_refine_ls_matrix_type full
_refine_ls_number_parameters 1049
_refine_ls_number_reflns 16978
_refine_ls_number_restraints 6
_refine_ls_restrained_S_all 1.016
_refine_ls_R_factor_all 0.0770
_refine_ls_R_factor_gt 0.0451
_refine_ls_shift/su_max 0.002
_refine_ls_shift/su_mean 0.000
_refine_ls_structure_factor_coef Fsqd
_refine_ls_weighting_details 'w=1/[\s^2^(Fo^2^)+(0.0439P)^2^+1.2087P] where P=(Fo^2^+2Fc^2^)/3'
_refine_ls_weighting_scheme calc
_refine_ls_wR_factor_gt 0.0938
_refine_ls_wR_factor_ref 0.1053
_reflns_Friedel_coverage 0.000
_reflns_number_gt 11884
_reflns_number_total 16978
_reflns_threshold_expression 'I > 2\s(I)'
_cod_data_source_file c6nj03555h2.cif
_cod_data_source_block 2016ncs0043r1za
_cod_depositor_comments 'Adding full bibliography for 7055960--7055969.cif.'
_cod_database_code 7055962
_shelx_shelxl_version_number 2014/7
_shelx_space_group_comment
;
The symmetry employed for this shelxl refinement is uniquely defined
by the following loop, which should always be used as a source of
symmetry information in preference to the above space-group names.
They are only intended as comments.
;

loop_
_space_group_symop_operation_xyz
'x, y, z'
'-x, -y, -z'

loop_
_atom_site_label
_atom_site_type_symbol
_atom_site_fract_x
_atom_site_fract_y
_atom_site_fract_z
_atom_site_U_iso_or_equiv
_atom_site_adp_type
_atom_site_occupancy
_atom_site_site_symmetry_order
_atom_site_calc_flag
_atom_site_refinement_flags_posn
_atom_site_refinement_flags_adp
Ag1 Ag 0.38524(2) -0.52794(2) 1.05456(2) 0.02046(7) Uani 1 1 d . .
Ag2 Ag 0.39099(2) 0.47422(2) 0.55849(2) 0.02106(7) Uani 1 1 d . .
Cl1 Cl 0.82923(7) -0.41404(6) 0.98249(4) 0.0327(2) Uani 1 1 d . .
Cl2 Cl 0.83635(7) -0.16252(6) 1.09205(4) 0.0335(2) Uani 1 1 d . .
Cl3 Cl 0.81930(6) 0.56431(5) 0.48262(4) 0.02317(17) Uani 1 1 d . .
Cl4 Cl 0.87951(6) 0.81424(5) 0.58380(4) 0.02619(18) Uani 1 1 d . .
Cl5 Cl 0.21168(6) -0.13723(6) 1.07831(4) 0.0301(2) Uani 1 1 d . .
Cl6 Cl -0.09517(7) -0.21250(6) 1.33605(4) 0.0360(2) Uani 1 1 d . .
Cl7 Cl 0.21568(6) 0.85631(6) 0.57910(4) 0.0307(2) Uani 1 1 d . .
Cl8 Cl -0.10320(6) 0.80206(6) 0.82705(4) 0.0321(2) Uani 1 1 d . .
O7 O 0.30533(16) 0.53523(15) 0.77559(12) 0.0238(5) Uani 1 1 d D .
H2H H 0.3497(19) 0.537(2) 0.7339(11) 0.029 Uiso 1 1 d D U
O5 O 0.29870(16) -0.47646(15) 1.27125(12) 0.0231(5) Uani 1 1 d D .
H1H H 0.3453(19) -0.475(2) 1.2307(11) 0.028 Uiso 1 1 d D U
O8 O 0.27437(16) 0.66877(16) 0.70029(12) 0.0289(5) Uani 1 1 d . .
O6 O 0.26019(16) -0.34695(16) 1.19454(12) 0.0311(6) Uani 1 1 d . .
O1 O 0.42586(15) -0.47999(14) 1.15828(11) 0.0218(5) Uani 1 1 d . .
O2 O 0.56460(16) -0.41739(14) 1.06042(11) 0.0219(5) Uani 1 1 d . .
O3 O 0.42695(15) 0.52690(14) 0.66130(11) 0.0221(5) Uani 1 1 d . .
O4 O 0.56778(15) 0.57826(14) 0.56365(11) 0.0207(5) Uani 1 1 d . .
N1 N 0.36330(18) -0.39830(16) 0.97504(13) 0.0169(5) Uani 1 1 d . .
N2 N 0.3343(2) -0.07860(18) 0.83353(14) 0.0239(6) Uani 1 1 d . .
N3 N 0.3335(2) 0.00669(18) 0.77943(14) 0.0234(6) Uani 1 1 d . .
N4 N 0.38244(18) 0.33623(16) 0.63562(13) 0.0158(5) Uani 1 1 d . .
N5 N 0.36507(18) 0.60221(17) 0.47923(13) 0.0187(6) Uani 1 1 d . .
N6 N 0.3825(2) 0.92434(17) 0.32290(13) 0.0227(6) Uani 1 1 d . .
N7 N 0.3812(2) 1.00907(17) 0.26945(14) 0.0215(6) Uani 1 1 d . .
N8 N 0.37541(18) 1.33504(16) 0.13508(13) 0.0158(5) Uani 1 1 d . .
N9 N 0.73115(19) -0.30068(18) 1.05863(14) 0.0215(6) Uani 1 1 d D .
H1N H 0.707(2) -0.3510(12) 1.0612(18) 0.026 Uiso 1 1 d D U
N10 N 0.74687(19) 0.68511(17) 0.55755(14) 0.0197(6) Uani 1 1 d D .
H2N H 0.714(2) 0.6370(13) 0.5616(17) 0.024 Uiso 1 1 d D U
N11 N 0.08023(19) -0.25750(18) 1.23135(14) 0.0220(6) Uani 1 1 d D .
H3N H 0.1423(13) -0.263(2) 1.2056(15) 0.026 Uiso 1 1 d D U
N12 N 0.08198(19) 0.74789(18) 0.73379(14) 0.0228(6) Uani 1 1 d D .
H4N H 0.1461(12) 0.743(2) 0.7119(16) 0.027 Uiso 1 1 d D U
C1 C 0.3456(2) -0.3283(2) 0.99328(17) 0.0195(7) Uani 1 1 d . .
H1 H 0.3358 -0.3373 1.0443 0.023 Uiso 1 1 calc R U
C2 C 0.3412(2) -0.2443(2) 0.94145(16) 0.0182(7) Uani 1 1 d . .
H2 H 0.3291 -0.1970 0.9570 0.022 Uiso 1 1 calc R U
C3 C 0.3546(2) -0.2285(2) 0.86583(16) 0.0168(6) Uani 1 1 d . .
C4 C 0.3728(2) -0.3013(2) 0.84766(16) 0.0163(6) Uani 1 1 d . .
H4 H 0.3831 -0.2942 0.7971 0.020 Uiso 1 1 calc R U
C5 C 0.3759(2) -0.3835(2) 0.90264(16) 0.0194(7) Uani 1 1 d . .
H5 H 0.3876 -0.4321 0.8887 0.023 Uiso 1 1 calc R U
C6 C 0.3519(2) -0.1387(2) 0.80847(16) 0.0196(7) Uani 1 1 d . .
C7 C 0.3707(3) -0.1249(2) 0.72793(18) 0.0357(9) Uani 1 1 d . .
H7A H 0.3657 -0.0625 0.6972 0.054 Uiso 1 1 calc R U
H7B H 0.3182 -0.1626 0.7241 0.054 Uiso 1 1 calc R U
H7C H 0.4405 -0.1405 0.7098 0.054 Uiso 1 1 calc R U
C8 C 0.4164(3) 0.0491(2) 0.85839(18) 0.0319(8) Uani 1 1 d . .
H8A H 0.3618 0.0193 0.9059 0.048 Uiso 1 1 calc R U
H8B H 0.4445 0.1051 0.8559 0.048 Uiso 1 1 calc R U
H8C H 0.4725 0.0108 0.8556 0.048 Uiso 1 1 calc R U
C9 C 0.3710(2) 0.0676(2) 0.79367(16) 0.0183(7) Uani 1 1 d . .
C10 C 0.3738(2) 0.1606(2) 0.73913(16) 0.0171(6) Uani 1 1 d . .
C11 C 0.3813(2) 0.2319(2) 0.75888(16) 0.0205(7) Uani 1 1 d . .
H11 H 0.3840 0.2215 0.8083 0.025 Uiso 1 1 calc R U
C12 C 0.3850(2) 0.3170(2) 0.70654(16) 0.0200(7) Uani 1 1 d . .
H12 H 0.3895 0.3645 0.7212 0.024 Uiso 1 1 calc R U
C13 C 0.3749(2) 0.2685(2) 0.61656(17) 0.0227(7) Uani 1 1 d . .
H13 H 0.3727 0.2811 0.5667 0.027 Uiso 1 1 calc R U
C14 C 0.3702(2) 0.1807(2) 0.66593(16) 0.0224(7) Uani 1 1 d . .
H14 H 0.3645 0.1346 0.6499 0.027 Uiso 1 1 calc R U
C15 C 0.3607(2) 0.6745(2) 0.49461(16) 0.0185(7) Uani 1 1 d . .
H15 H 0.3612 0.6674 0.5437 0.022 Uiso 1 1 calc R U
C16 C 0.3555(2) 0.7583(2) 0.44267(16) 0.0196(7) Uani 1 1 d . .
H16 H 0.3548 0.8076 0.4557 0.024 Uiso 1 1 calc R U
C17 C 0.3512(2) 0.7704(2) 0.37091(16) 0.0178(7) Uani 1 1 d . .
C18 C 0.3539(2) 0.6957(2) 0.35531(16) 0.0185(7) Uani 1 1 d . .
H18 H 0.3505 0.7006 0.3073 0.022 Uiso 1 1 calc R U
C19 C 0.3617(2) 0.6141(2) 0.40983(16) 0.0198(7) Uani 1 1 d . .
H19 H 0.3647 0.5640 0.3977 0.024 Uiso 1 1 calc R U
C20 C 0.3438(2) 0.8596(2) 0.31409(16) 0.0194(7) Uani 1 1 d . .
C21 C 0.2907(3) 0.8676(2) 0.25496(19) 0.0374(9) Uani 1 1 d . .
H21A H 0.2912 0.9304 0.2227 0.056 Uiso 1 1 calc R U
H21B H 0.2184 0.8404 0.2792 0.056 Uiso 1 1 calc R U
H21C H 0.3277 0.8372 0.2243 0.056 Uiso 1 1 calc R U
C22 C 0.3204(3) 1.0446(2) 0.37893(17) 0.0345(9) Uani 1 1 d . .
H22A H 0.2447 1.0285 0.3970 0.052 Uiso 1 1 calc R U
H22B H 0.3374 1.0960 0.3882 0.052 Uiso 1 1 calc R U
H22C H 0.3553 0.9944 0.4057 0.052 Uiso 1 1 calc R U
C23 C 0.3565(2) 1.0672(2) 0.29638(16) 0.0178(7) Uani 1 1 d . .
C24 C 0.3619(2) 1.1594(2) 0.24092(16) 0.0162(6) Uani 1 1 d . .
C25 C 0.3496(2) 1.2303(2) 0.26239(16) 0.0188(7) Uani 1 1 d . .
H25 H 0.3358 1.2197 0.3140 0.023 Uiso 1 1 calc R U
C26 C 0.3574(2) 1.3155(2) 0.20873(16) 0.0179(7) Uani 1 1 d . .
H26 H 0.3496 1.3627 0.2246 0.022 Uiso 1 1 calc R U
C27 C 0.3865(2) 1.2672(2) 0.11393(16) 0.0182(7) Uani 1 1 d . .
H27 H 0.3985 1.2796 0.0620 0.022 Uiso 1 1 calc R U
C28 C 0.3812(2) 1.1804(2) 0.16430(16) 0.0192(7) Uani 1 1 d . .
H28 H 0.3907 1.1346 0.1467 0.023 Uiso 1 1 calc R U
C29 C 0.5036(2) -0.4214(2) 1.11977(16) 0.0166(6) Uani 1 1 d . .
C30 C 0.5221(2) -0.3521(2) 1.14887(16) 0.0189(7) Uani 1 1 d . .
H30A H 0.4569 -0.3502 1.1852 0.023 Uiso 1 1 calc R U
H30B H 0.5764 -0.3698 1.1760 0.023 Uiso 1 1 calc R U
C31 C 0.5559(2) -0.2610(2) 1.08624(15) 0.0165(6) Uani 1 1 d . .
C32 C 0.6602(2) -0.2360(2) 1.04313(15) 0.0170(6) Uani 1 1 d . .
C33 C 0.6896(2) -0.1510(2) 0.98588(16) 0.0213(7) Uani 1 1 d . .
H33 H 0.7603 -0.1341 0.9566 0.026 Uiso 1 1 calc R U
C34 C 0.6164(3) -0.0909(2) 0.97133(17) 0.0251(7) Uani 1 1 d . .
H34 H 0.6373 -0.0327 0.9329 0.030 Uiso 1 1 calc R U
C35 C 0.5126(3) -0.1158(2) 1.01288(17) 0.0241(7) Uani 1 1 d . .
H35 H 0.4618 -0.0753 1.0024 0.029 Uiso 1 1 calc R U
C36 C 0.4838(2) -0.1998(2) 1.06957(16) 0.0199(7) Uani 1 1 d . .
H36 H 0.4127 -0.2165 1.0981 0.024 Uiso 1 1 calc R U
C37 C 0.8392(2) -0.2846(2) 1.03192(16) 0.0240(7) Uani 1 1 d . .
C38 C 0.8959(2) -0.3355(2) 0.99701(17) 0.0278(8) Uani 1 1 d . .
C39 C 1.0041(3) -0.3250(3) 0.97306(18) 0.0403(10) Uani 1 1 d . .
H39 H 1.0410 -0.3609 0.9501 0.048 Uiso 1 1 calc R U
C40 C 1.0573(3) -0.2616(3) 0.9832(2) 0.0480(12) Uani 1 1 d . .
H40 H 1.1314 -0.2531 0.9661 0.058 Uiso 1 1 calc R U
C41 C 1.0048(3) -0.2104(3) 1.01775(18) 0.0405(10) Uani 1 1 d . .
H41 H 1.0421 -0.1668 1.0244 0.049 Uiso 1 1 calc R U
C42 C 0.8972(2) -0.2233(2) 1.04261(17) 0.0303(8) Uani 1 1 d . .
C43 C 0.5090(2) 0.5800(2) 0.62188(16) 0.0167(6) Uani 1 1 d . .
C44 C 0.5368(2) 0.6500(2) 0.64788(16) 0.0177(7) Uani 1 1 d . .
H44A H 0.4736 0.6575 0.6828 0.021 Uiso 1 1 calc R U
H44B H 0.5894 0.6286 0.6761 0.021 Uiso 1 1 calc R U
C45 C 0.5792(2) 0.7387(2) 0.58356(16) 0.0181(7) Uani 1 1 d . .
C46 C 0.6843(2) 0.7564(2) 0.54096(15) 0.0175(7) Uani 1 1 d . .
C47 C 0.7215(2) 0.8396(2) 0.48293(16) 0.0196(7) Uani 1 1 d . .
H47 H 0.7929 0.8517 0.4548 0.024 Uiso 1 1 calc R U
C48 C 0.6546(3) 0.9050(2) 0.46598(17) 0.0261(8) Uani 1 1 d . .
H48 H 0.6805 0.9620 0.4268 0.031 Uiso 1 1 calc R U
C49 C 0.5496(3) 0.8875(2) 0.50616(19) 0.0287(8) Uani 1 1 d . .
H49 H 0.5032 0.9316 0.4937 0.034 Uiso 1 1 calc R U
C50 C 0.5138(3) 0.8050(2) 0.56452(18) 0.0246(7) Uani 1 1 d . .
H50 H 0.4423 0.7934 0.5924 0.030 Uiso 1 1 calc R U
C51 C 0.8548(2) 0.6903(2) 0.53021(15) 0.0192(7) Uani 1 1 d . .
C52 C 0.8999(2) 0.6332(2) 0.49753(15) 0.0194(7) Uani 1 1 d . .
C53 C 1.0064(2) 0.6303(2) 0.47518(17) 0.0257(8) Uani 1 1 d . .
H53 H 1.0338 0.5897 0.4542 0.031 Uiso 1 1 calc R U
C54 C 1.0726(2) 0.6870(2) 0.48362(18) 0.0300(8) Uani 1 1 d . .
H54 H 1.1460 0.6863 0.4676 0.036 Uiso 1 1 calc R U
C55 C 1.0324(2) 0.7443(2) 0.51514(17) 0.0271(8) Uani 1 1 d . .
H55 H 1.0779 0.7835 0.5208 0.032 Uiso 1 1 calc R U
C56 C 0.9255(2) 0.7447(2) 0.53872(16) 0.0225(7) Uani 1 1 d . .
C57 C 0.2426(2) -0.4097(2) 1.25596(17) 0.0214(7) Uani 1 1 d . .
C58 C 0.1518(2) -0.4161(2) 1.32205(16) 0.0215(7) Uani 1 1 d . .
H58A H 0.1521 -0.4712 1.3664 0.026 Uiso 1 1 calc R U
H58B H 0.1612 -0.3653 1.3350 0.026 Uiso 1 1 calc R U
C59 C 0.0474(2) -0.4162(2) 1.30537(16) 0.0204(7) Uani 1 1 d . .
C60 C 0.0126(2) -0.3381(2) 1.26223(16) 0.0191(7) Uani 1 1 d . .
C61 C -0.0842(2) -0.3406(2) 1.24959(17) 0.0255(7) Uani 1 1 d . .
H61 H -0.1083 -0.2873 1.2205 0.031 Uiso 1 1 calc R U
C62 C -0.1463(2) -0.4204(2) 1.27897(18) 0.0280(8) Uani 1 1 d . .
H62 H -0.2126 -0.4214 1.2698 0.034 Uiso 1 1 calc R U
C63 C -0.1124(2) -0.4984(2) 1.32152(17) 0.0278(8) Uani 1 1 d . .
H63 H -0.1552 -0.5530 1.3419 0.033 Uiso 1 1 calc R U
C64 C -0.0153(2) -0.4962(2) 1.33408(16) 0.0228(7) Uani 1 1 d . .
H64 H 0.0088 -0.5498 1.3626 0.027 Uiso 1 1 calc R U
C65 C 0.0482(2) -0.1740(2) 1.20192(17) 0.0209(7) Uani 1 1 d . .
C66 C 0.1013(2) -0.1092(2) 1.13067(18) 0.0257(7) Uani 1 1 d . .
C67 C 0.0715(3) -0.0256(2) 1.10039(19) 0.0316(8) Uani 1 1 d . .
H67 H 0.1096 0.0154 1.0515 0.038 Uiso 1 1 calc R U
C68 C -0.0140(3) -0.0013(2) 1.1411(2) 0.0367(9) Uani 1 1 d . .
H68 H -0.0363 0.0559 1.1199 0.044 Uiso 1 1 calc R U
C69 C -0.0672(3) -0.0610(2) 1.2133(2) 0.0342(9) Uani 1 1 d . .
H69 H -0.1257 -0.0448 1.2422 0.041 Uiso 1 1 calc R U
C70 C -0.0343(3) -0.1439(2) 1.24255(17) 0.0265(8) Uani 1 1 d . .
C71 C 0.2551(2) 0.6053(2) 0.76141(17) 0.0224(7) Uani 1 1 d . .
C72 C 0.1674(2) 0.6023(2) 0.82806(16) 0.0229(7) Uani 1 1 d . .
H72A H 0.1747 0.6576 0.8352 0.027 Uiso 1 1 calc R U
H72B H 0.1728 0.5520 0.8743 0.027 Uiso 1 1 calc R U
C73 C 0.0610(2) 0.5918(2) 0.81625(16) 0.0198(7) Uani 1 1 d . .
C74 C 0.0202(2) 0.6649(2) 0.77074(16) 0.0203(7) Uani 1 1 d . .
C75 C -0.0784(2) 0.6529(2) 0.76243(17) 0.0238(7) Uani 1 1 d . .
H75 H -0.1076 0.7021 0.7324 0.029 Uiso 1 1 calc R U
C76 C -0.1339(2) 0.5697(2) 0.79776(17) 0.0257(8) Uani 1 1 d . .
H76 H -0.2011 0.5623 0.7917 0.031 Uiso 1 1 calc R U
C77 C -0.0930(2) 0.4973(2) 0.84164(18) 0.0270(8) Uani 1 1 d . .
H77 H -0.1314 0.4403 0.8658 0.032 Uiso 1 1 calc R U
C78 C 0.0049(2) 0.5090(2) 0.84992(17) 0.0235(7) Uani 1 1 d . .
H78 H 0.0341 0.4593 0.8793 0.028 Uiso 1 1 calc R U
C79 C 0.0478(2) 0.8296(2) 0.69840(17) 0.0226(7) Uani 1 1 d . .
C80 C 0.1034(2) 0.8892(2) 0.62522(17) 0.0254(7) Uani 1 1 d . .
C81 C 0.0751(3) 0.9715(2) 0.58822(19) 0.0319(8) Uani 1 1 d . .
H81 H 0.1153 1.0088 0.5387 0.038 Uiso 1 1 calc R U
C82 C -0.0121(3) 0.9999(2) 0.6233(2) 0.0372(9) Uani 1 1 d . .
H82 H -0.0336 1.0562 0.5977 0.045 Uiso 1 1 calc R U
C83 C -0.0683(3) 0.9452(2) 0.6967(2) 0.0320(8) Uani 1 1 d . .
H83 H -0.1279 0.9645 0.7216 0.038 Uiso 1 1 calc R U
C84 C -0.0373(2) 0.8628(2) 0.73322(17) 0.0263(8) Uani 1 1 d . .

loop_
_atom_site_aniso_label
_atom_site_aniso_U_11
_atom_site_aniso_U_22
_atom_site_aniso_U_33
_atom_site_aniso_U_23
_atom_site_aniso_U_13
_atom_site_aniso_U_12
Ag1 0.02731(14) 0.01146(13) 0.01876(12) -0.00113(10) -0.00825(10) 0.00133(10)
Ag2 0.02723(14) 0.01174(13) 0.02046(12) -0.00102(10) -0.00947(10) 0.00104(10)
Cl1 0.0354(5) 0.0342(5) 0.0260(4) -0.0115(4) -0.0060(4) 0.0114(4)
Cl2 0.0380(5) 0.0339(5) 0.0244(4) -0.0058(4) -0.0114(4) -0.0113(4)
Cl3 0.0226(4) 0.0224(4) 0.0249(4) -0.0106(4) -0.0059(3) 0.0019(3)
Cl4 0.0329(5) 0.0215(4) 0.0239(4) -0.0078(4) -0.0098(3) -0.0038(4)
Cl5 0.0228(4) 0.0346(5) 0.0248(4) -0.0074(4) -0.0010(3) -0.0041(4)
Cl6 0.0407(5) 0.0331(5) 0.0222(4) -0.0062(4) 0.0021(4) 0.0105(4)
Cl7 0.0301(5) 0.0301(5) 0.0233(4) -0.0072(4) 0.0010(3) -0.0074(4)
Cl8 0.0306(5) 0.0305(5) 0.0251(4) -0.0062(4) 0.0002(4) 0.0050(4)
O7 0.0202(12) 0.0227(13) 0.0227(12) -0.0063(11) -0.0014(9) 0.0013(10)
O5 0.0185(12) 0.0198(13) 0.0231(12) -0.0038(10) -0.0008(9) 0.0018(10)
O8 0.0212(12) 0.0288(14) 0.0237(12) -0.0014(11) -0.0003(10) 0.0029(10)
O6 0.0220(12) 0.0301(15) 0.0217(12) 0.0032(11) 0.0032(10) 0.0056(11)
O1 0.0213(12) 0.0160(12) 0.0246(11) -0.0074(10) -0.0022(9) -0.0039(9)
O2 0.0267(12) 0.0182(13) 0.0196(11) -0.0084(10) -0.0033(9) 0.0010(10)
O3 0.0194(11) 0.0186(13) 0.0256(11) -0.0090(10) -0.0018(9) -0.0033(9)
O4 0.0219(12) 0.0194(13) 0.0210(11) -0.0102(10) -0.0032(9) 0.0002(9)
N1 0.0172(13) 0.0125(14) 0.0187(13) -0.0029(11) -0.0067(10) -0.0010(11)
N2 0.0334(16) 0.0121(14) 0.0226(14) -0.0021(12) -0.0098(12) 0.0016(12)
N3 0.0335(16) 0.0145(15) 0.0184(13) -0.0015(12) -0.0096(12) 0.0021(12)
N4 0.0163(13) 0.0155(14) 0.0154(12) -0.0053(11) -0.0056(10) 0.0019(11)
N5 0.0168(13) 0.0134(14) 0.0227(13) -0.0037(12) -0.0061(11) -0.0005(11)
N6 0.0328(16) 0.0117(14) 0.0181(13) 0.0000(12) -0.0077(12) -0.0004(12)
N7 0.0282(15) 0.0125(14) 0.0215(13) -0.0036(12) -0.0086(11) 0.0003(12)
N8 0.0148(13) 0.0144(14) 0.0165(12) -0.0036(11) -0.0058(10) 0.0010(10)
N9 0.0166(14) 0.0177(15) 0.0238(14) -0.0037(13) -0.0025(11) -0.0041(12)
N10 0.0178(14) 0.0123(14) 0.0247(14) -0.0051(12) -0.0030(11) -0.0027(11)
N11 0.0162(14) 0.0196(16) 0.0245(14) -0.0058(13) -0.0017(11) 0.0011(12)
N12 0.0153(14) 0.0209(16) 0.0231(14) -0.0017(12) -0.0021(11) -0.0004(12)
C1 0.0177(16) 0.0194(18) 0.0198(15) -0.0071(14) -0.0040(13) 0.0007(13)
C2 0.0181(16) 0.0141(17) 0.0209(15) -0.0073(14) -0.0029(13) 0.0032(13)
C3 0.0116(15) 0.0157(17) 0.0212(15) -0.0050(14) -0.0054(12) 0.0000(12)
C4 0.0163(16) 0.0137(16) 0.0188(15) -0.0054(13) -0.0068(12) 0.0009(12)
C5 0.0212(17) 0.0133(17) 0.0234(16) -0.0057(14) -0.0086(13) 0.0006(13)
C6 0.0184(16) 0.0165(17) 0.0219(16) -0.0048(14) -0.0073(13) 0.0002(13)
C7 0.063(3) 0.020(2) 0.0285(18) -0.0095(17) -0.0215(18) 0.0082(18)
C8 0.053(2) 0.0181(19) 0.0290(18) -0.0074(16) -0.0219(17) 0.0041(17)
C9 0.0227(17) 0.0120(17) 0.0170(15) -0.0031(13) -0.0048(13) 0.0010(13)
C10 0.0171(16) 0.0146(17) 0.0177(14) -0.0041(13) -0.0058(12) 0.0027(13)
C11 0.0262(17) 0.0192(18) 0.0168(15) -0.0069(14) -0.0078(13) 0.0005(14)
C12 0.0252(17) 0.0153(17) 0.0201(15) -0.0078(14) -0.0067(13) 0.0005(13)
C13 0.0350(19) 0.0165(18) 0.0183(15) -0.0062(14) -0.0119(14) 0.0039(15)
C14 0.0357(19) 0.0142(17) 0.0192(15) -0.0062(14) -0.0115(14) 0.0001(14)
C15 0.0200(16) 0.0159(17) 0.0162(14) -0.0024(13) -0.0065(12) 0.0021(13)
C16 0.0194(16) 0.0153(17) 0.0231(16) -0.0069(14) -0.0059(13) -0.0004(13)
C17 0.0135(15) 0.0172(17) 0.0193(15) -0.0053(14) -0.0026(12) 0.0004(13)
C18 0.0187(16) 0.0147(17) 0.0192(15) -0.0041(14) -0.0050(13) 0.0000(13)
C19 0.0196(16) 0.0180(18) 0.0200(15) -0.0069(14) -0.0036(13) 0.0017(13)
C20 0.0229(17) 0.0142(17) 0.0195(15) -0.0057(14) -0.0050(13) 0.0015(13)
C21 0.056(2) 0.019(2) 0.036(2) -0.0008(17) -0.0272(18) 0.0011(17)
C22 0.062(3) 0.0166(19) 0.0210(17) -0.0037(15) -0.0113(17) 0.0082(18)
C23 0.0203(16) 0.0123(16) 0.0199(15) -0.0040(14) -0.0082(13) 0.0014(13)
C24 0.0154(15) 0.0119(16) 0.0172(14) -0.0028(13) -0.0027(12) -0.0023(12)
C25 0.0244(17) 0.0149(17) 0.0154(14) -0.0054(13) -0.0039(13) -0.0010(13)
C26 0.0219(17) 0.0117(16) 0.0178(15) -0.0046(13) -0.0037(13) 0.0005(13)
C27 0.0197(16) 0.0166(17) 0.0172(15) -0.0054(14) -0.0059(12) 0.0020(13)
C28 0.0232(17) 0.0146(17) 0.0194(15) -0.0064(14) -0.0064(13) 0.0014(13)
C29 0.0179(16) 0.0118(16) 0.0203(15) -0.0049(13) -0.0085(13) 0.0042(13)
C30 0.0198(16) 0.0177(18) 0.0169(14) -0.0066(14) -0.0017(12) -0.0026(13)
C31 0.0201(16) 0.0156(17) 0.0163(14) -0.0085(13) -0.0060(12) -0.0001(13)
C32 0.0215(16) 0.0157(17) 0.0155(14) -0.0063(13) -0.0082(12) 0.0002(13)
C33 0.0251(18) 0.0195(18) 0.0171(15) -0.0061(14) -0.0041(13) -0.0054(14)
C34 0.040(2) 0.0165(18) 0.0171(15) -0.0032(14) -0.0107(15) -0.0005(15)
C35 0.035(2) 0.0176(18) 0.0283(17) -0.0123(15) -0.0185(15) 0.0105(15)
C36 0.0226(17) 0.0198(18) 0.0216(15) -0.0126(14) -0.0066(13) 0.0014(14)
C37 0.0185(17) 0.029(2) 0.0122(14) 0.0018(14) -0.0005(12) -0.0029(14)
C38 0.0234(18) 0.034(2) 0.0159(15) -0.0001(16) -0.0062(14) 0.0035(16)
C39 0.026(2) 0.062(3) 0.0208(17) -0.0082(19) -0.0021(15) 0.011(2)
C40 0.019(2) 0.074(3) 0.031(2) -0.001(2) -0.0069(17) -0.005(2)
C41 0.025(2) 0.057(3) 0.0237(18) -0.0002(19) -0.0075(16) -0.0124(19)
C42 0.0240(18) 0.039(2) 0.0168(15) 0.0006(16) -0.0059(14) -0.0094(16)
C43 0.0171(16) 0.0136(17) 0.0207(15) -0.0057(14) -0.0098(13) 0.0043(13)
C44 0.0166(16) 0.0177(17) 0.0182(15) -0.0092(14) -0.0006(12) -0.0023(13)
C45 0.0219(17) 0.0146(17) 0.0204(15) -0.0087(14) -0.0074(13) -0.0006(13)
C46 0.0223(17) 0.0163(17) 0.0152(14) -0.0073(13) -0.0061(12) -0.0003(13)
C47 0.0234(17) 0.0173(17) 0.0171(15) -0.0073(14) -0.0031(13) -0.0009(14)
C48 0.043(2) 0.0147(18) 0.0202(16) -0.0035(14) -0.0143(15) -0.0005(15)
C49 0.041(2) 0.0193(19) 0.041(2) -0.0187(17) -0.0265(17) 0.0137(16)
C50 0.0254(18) 0.026(2) 0.0312(18) -0.0188(16) -0.0114(15) 0.0067(15)
C51 0.0162(16) 0.0204(18) 0.0144(14) -0.0015(14) -0.0026(12) -0.0016(13)
C52 0.0191(17) 0.0186(18) 0.0131(14) -0.0009(13) -0.0016(12) -0.0008(13)
C53 0.0227(18) 0.028(2) 0.0202(16) -0.0060(15) -0.0013(13) 0.0048(15)
C54 0.0152(17) 0.039(2) 0.0261(17) -0.0056(17) -0.0027(14) -0.0009(16)
C55 0.0231(18) 0.026(2) 0.0246(17) -0.0023(16) -0.0064(14) -0.0084(15)
C56 0.0277(18) 0.0188(18) 0.0160(15) -0.0020(14) -0.0060(13) -0.0027(14)
C57 0.0171(17) 0.0196(18) 0.0251(17) -0.0065(15) -0.0061(13) -0.0024(14)
C58 0.0201(17) 0.0201(18) 0.0174(15) -0.0020(14) -0.0032(13) 0.0001(13)
C59 0.0177(16) 0.0236(19) 0.0153(15) -0.0057(14) -0.0010(12) 0.0009(14)
C60 0.0150(16) 0.0182(18) 0.0198(15) -0.0056(14) -0.0012(12) -0.0002(13)
C61 0.0225(18) 0.028(2) 0.0253(17) -0.0094(16) -0.0083(14) 0.0067(15)
C62 0.0153(17) 0.039(2) 0.0344(19) -0.0215(18) -0.0029(14) -0.0024(15)
C63 0.0246(19) 0.026(2) 0.0275(18) -0.0123(16) 0.0038(14) -0.0093(15)
C64 0.0222(17) 0.0214(19) 0.0197(15) -0.0070(15) 0.0003(13) -0.0013(14)
C65 0.0204(17) 0.0179(18) 0.0217(16) -0.0059(14) -0.0048(13) 0.0011(14)
C66 0.0230(18) 0.027(2) 0.0251(17) -0.0079(16) -0.0071(14) -0.0034(15)
C67 0.037(2) 0.021(2) 0.0283(18) -0.0021(16) -0.0092(16) -0.0045(16)
C68 0.046(2) 0.020(2) 0.038(2) -0.0023(18) -0.0190(18) 0.0069(17)
C69 0.038(2) 0.028(2) 0.036(2) -0.0118(18) -0.0116(17) 0.0109(17)
C70 0.0316(19) 0.0219(19) 0.0225(16) -0.0054(15) -0.0077(15) 0.0015(15)
C71 0.0175(17) 0.0238(19) 0.0268(17) -0.0100(16) -0.0078(14) -0.0013(14)
C72 0.0159(16) 0.029(2) 0.0182(15) -0.0063(15) -0.0020(13) 0.0032(14)
C73 0.0169(16) 0.0214(18) 0.0171(15) -0.0062(14) -0.0006(12) 0.0031(13)
C74 0.0177(16) 0.0212(19) 0.0179(15) -0.0053(14) -0.0023(13) -0.0007(14)
C75 0.0218(17) 0.027(2) 0.0238(16) -0.0109(15) -0.0066(14) 0.0035(15)
C76 0.0195(17) 0.030(2) 0.0285(18) -0.0125(16) -0.0062(14) -0.0010(15)
C77 0.0225(18) 0.023(2) 0.0288(18) -0.0093(16) 0.0022(14) -0.0055(15)
C78 0.0217(17) 0.0210(19) 0.0204(16) -0.0044(15) -0.0005(13) 0.0035(14)
C79 0.0227(17) 0.0208(19) 0.0195(15) -0.0020(15) -0.0075(13) -0.0038(14)
C80 0.0258(18) 0.0232(19) 0.0230(16) -0.0049(15) -0.0071(14) -0.0042(15)
C81 0.036(2) 0.023(2) 0.0296(18) -0.0024(17) -0.0114(16) -0.0081(16)
C82 0.046(2) 0.017(2) 0.042(2) -0.0003(18) -0.0207(19) 0.0008(17)
C83 0.029(2) 0.025(2) 0.039(2) -0.0089(18) -0.0116(16) 0.0067(16)
C84 0.0256(18) 0.024(2) 0.0256(17) -0.0051(16) -0.0081(14) -0.0003(15)

loop_
_atom_type_symbol
_atom_type_description
_atom_type_scat_dispersion_real
_atom_type_scat_dispersion_imag
_atom_type_scat_source
Ag Ag -0.8971 1.1015 'International Tables Vol C Tables 4.2.6.8 and 6.1.1.4'
Cl Cl 0.1484 0.1585 'International Tables Vol C Tables 4.2.6.8 and 6.1.1.4'
O O 0.0106 0.0060 'International Tables Vol C Tables 4.2.6.8 and 6.1.1.4'
N N 0.0061 0.0033 'International Tables Vol C Tables 4.2.6.8 and 6.1.1.4'
C C 0.0033 0.0016 'International Tables Vol C Tables 4.2.6.8 and 6.1.1.4'
H H 0.0000 0.0000 'International Tables Vol C Tables 4.2.6.8 and 6.1.1.4'

loop_
_geom_angle_atom_site_label_1
_geom_angle_atom_site_label_2
_geom_angle_atom_site_label_3
_geom_angle
_geom_angle_site_symmetry_1
_geom_angle_site_symmetry_3
N1 Ag1 N8 168.53(9) . 1_536
N1 Ag1 Ag1 80.80(6) . 2_647
N8 Ag1 Ag1 108.54(6) 1_536 2_647
N4 Ag2 N5 166.57(9) . .
N4 Ag2 Ag2 108.13(6) . 2_666
N5 Ag2 Ag2 80.61(6) . 2_666
C71 O7 H2H 110(2) . .
C57 O5 H1H 112(2) . .
C5 N1 C1 117.0(3) . .
C5 N1 Ag1 119.8(2) . .
C1 N1 Ag1 122.98(19) . .
C6 N2 N3 115.4(2) . .
C9 N3 N2 112.6(2) . .
C13 N4 C12 117.4(3) . .
C13 N4 Ag2 123.55(19) . .
C12 N4 Ag2 119.1(2) . .
C19 N5 C15 116.9(3) . .
C19 N5 Ag2 120.9(2) . .
C15 N5 Ag2 121.91(19) . .
C20 N6 N7 116.7(2) . .
C23 N7 N6 114.7(2) . .
C26 N8 C27 117.3(3) . .
C26 N8 Ag1 120.4(2) . 1_574
C27 N8 Ag1 122.31(18) . 1_574
C37 N9 C32 125.7(3) . .
C37 N9 H1N 113(2) . .
C32 N9 H1N 112(2) . .
C51 N10 C46 126.6(3) . .
C51 N10 H2N 113(2) . .
C46 N10 H2N 111(2) . .
C65 N11 C60 123.9(3) . .
C65 N11 H3N 114(2) . .
C60 N11 H3N 111(2) . .
C79 N12 C74 126.0(3) . .
C79 N12 H4N 114(2) . .
C74 N12 H4N 112(2) . .
N1 C1 C2 123.0(3) . .
N1 C1 H1 118.5 . .
C2 C1 H1 118.5 . .
C1 C2 C3 120.2(3) . .
C1 C2 H2 119.9 . .
C3 C2 H2 119.9 . .
C4 C3 C2 116.3(3) . .
C4 C3 C6 122.2(3) . .
C2 C3 C6 121.5(3) . .
C5 C4 C3 120.3(3) . .
C5 C4 H4 119.8 . .
C3 C4 H4 119.8 . .
N1 C5 C4 123.1(3) . .
N1 C5 H5 118.4 . .
C4 C5 H5 118.4 . .
N2 C6 C3 115.1(3) . .
N2 C6 C7 125.6(3) . .
C3 C6 C7 119.2(3) . .
C6 C7 H7A 109.5 . .
C6 C7 H7B 109.5 . .
H7A C7 H7B 109.5 . .
C6 C7 H7C 109.5 . .
H7A C7 H7C 109.5 . .
H7B C7 H7C 109.5 . .
C9 C8 H8A 109.5 . .
C9 C8 H8B 109.5 . .
H8A C8 H8B 109.5 . .
C9 C8 H8C 109.5 . .
H8A C8 H8C 109.5 . .
H8B C8 H8C 109.5 . .
N3 C9 C10 116.5(3) . .
N3 C9 C8 123.8(3) . .
C10 C9 C8 119.6(3) . .
C14 C10 C11 117.0(3) . .
C14 C10 C9 121.5(3) . .
C11 C10 C9 121.5(3) . .
C12 C11 C10 119.7(3) . .
C12 C11 H11 120.2 . .
C10 C11 H11 120.2 . .
N4 C12 C11 123.2(3) . .
N4 C12 H12 118.4 . .
C11 C12 H12 118.4 . .
N4 C13 C14 123.2(3) . .
N4 C13 H13 118.4 . .
C14 C13 H13 118.4 . .
C13 C14 C10 119.5(3) . .
C13 C14 H14 120.2 . .
C10 C14 H14 120.2 . .
N5 C15 C16 123.3(3) . .
N5 C15 H15 118.4 . .
C16 C15 H15 118.4 . .
C15 C16 C17 119.7(3) . .
C15 C16 H16 120.2 . .
C17 C16 H16 120.2 . .
C18 C17 C16 117.1(3) . .
C18 C17 C20 121.9(3) . .
C16 C17 C20 121.0(3) . .
C19 C18 C17 119.8(3) . .
C19 C18 H18 120.1 . .
C17 C18 H18 120.1 . .
N5 C19 C18 123.1(3) . .
N5 C19 H19 118.4 . .
C18 C19 H19 118.4 . .
N6 C20 C17 114.5(3) . .
N6 C20 C21 126.0(3) . .
C17 C20 C21 119.5(3) . .
C20 C21 H21A 109.5 . .
C20 C21 H21B 109.5 . .
H21A C21 H21B 109.5 . .
C20 C21 H21C 109.5 . .
H21A C21 H21C 109.5 . .
H21B C21 H21C 109.5 . .
C23 C22 H22A 109.5 . .
C23 C22 H22B 109.5 . .
H22A C22 H22B 109.5 . .
C23 C22 H22C 109.5 . .
H22A C22 H22C 109.5 . .
H22B C22 H22C 109.5 . .
N7 C23 C24 116.3(3) . .
N7 C23 C22 123.1(3) . .
C24 C23 C22 120.6(3) . .
C28 C24 C25 116.5(3) . .
C28 C24 C23 121.7(3) . .
C25 C24 C23 121.8(3) . .
C26 C25 C24 120.0(3) . .
C26 C25 H25 120.0 . .
C24 C25 H25 120.0 . .
N8 C26 C25 123.1(3) . .
N8 C26 H26 118.4 . .
C25 C26 H26 118.4 . .
N8 C27 C28 122.8(3) . .
N8 C27 H27 118.6 . .
C28 C27 H27 118.6 . .
C27 C28 C24 120.3(3) . .
C27 C28 H28 119.9 . .
C24 C28 H28 119.9 . .
O2 C29 O1 123.9(3) . .
O2 C29 C30 118.4(3) . .
O1 C29 C30 117.8(2) . .
C31 C30 C29 112.2(2) . .
C31 C30 H30A 109.2 . .
C29 C30 H30A 109.2 . .
C31 C30 H30B 109.2 . .
C29 C30 H30B 109.2 . .
H30A C30 H30B 107.9 . .
C36 C31 C32 118.5(3) . .
C36 C31 C30 120.6(3) . .
C32 C31 C30 121.0(3) . .
C33 C32 C31 119.8(3) . .
C33 C32 N9 122.7(3) . .
C31 C32 N9 117.5(3) . .
C34 C33 C32 120.5(3) . .
C34 C33 H33 119.7 . .
C32 C33 H33 119.8 . .
C33 C34 C35 120.0(3) . .
C33 C34 H34 120.0 . .
C35 C34 H34 120.0 . .
C36 C35 C34 119.3(3) . .
C36 C35 H35 120.3 . .
C34 C35 H35 120.3 . .
C35 C36 C31 121.9(3) . .
C35 C36 H36 119.1 . .
C31 C36 H36 119.1 . .
N9 C37 C42 123.3(3) . .
N9 C37 C38 120.1(3) . .
C42 C37 C38 116.5(3) . .
C39 C38 C37 122.1(3) . .
C39 C38 Cl1 118.6(3) . .
C37 C38 Cl1 119.3(2) . .
C40 C39 C38 118.9(4) . .
C40 C39 H39 120.6 . .
C38 C39 H39 120.6 . .
C41 C40 C39 121.1(3) . .
C41 C40 H40 119.5 . .
C39 C40 H40 119.5 . .
C40 C41 C42 119.1(4) . .
C40 C41 H41 120.5 . .
C42 C41 H41 120.5 . .
C41 C42 C37 122.4(3) . .
C41 C42 Cl2 116.7(3) . .
C37 C42 Cl2 120.9(2) . .
O4 C43 O3 123.8(3) . .
O4 C43 C44 118.3(3) . .
O3 C43 C44 117.9(2) . .
C45 C44 C43 113.0(2) . .
C45 C44 H44A 109.0 . .
C43 C44 H44A 109.0 . .
C45 C44 H44B 109.0 . .
C43 C44 H44B 109.0 . .
H44A C44 H44B 107.8 . .
C50 C45 C46 118.4(3) . .
C50 C45 C44 120.1(3) . .
C46 C45 C44 121.5(3) . .
C47 C46 C45 120.1(3) . .
C47 C46 N10 122.8(3) . .
C45 C46 N10 117.0(3) . .
C48 C47 C46 120.2(3) . .
C48 C47 H47 119.9 . .
C46 C47 H47 119.9 . .
C47 C48 C49 120.2(3) . .
C47 C48 H48 119.9 . .
C49 C48 H48 119.9 . .
C50 C49 C48 119.1(3) . .
C50 C49 H49 120.5 . .
C48 C49 H49 120.5 . .
C49 C50 C45 121.9(3) . .
C49 C50 H50 119.0 . .
C45 C50 H50 119.0 . .
N10 C51 C56 124.2(3) . .
N10 C51 C52 120.4(3) . .
C56 C51 C52 115.1(3) . .
C53 C52 C51 122.9(3) . .
C53 C52 Cl3 118.1(2) . .
C51 C52 Cl3 119.0(2) . .
C54 C53 C52 119.3(3) . .
C54 C53 H53 120.4 . .
C52 C53 H53 120.4 . .
C55 C54 C53 120.0(3) . .
C55 C54 H54 120.0 . .
C53 C54 H54 120.0 . .
C54 C55 C56 119.7(3) . .
C54 C55 H55 120.1 . .
C56 C55 H55 120.1 . .
C55 C56 C51 122.8(3) . .
C55 C56 Cl4 117.3(3) . .
C51 C56 Cl4 119.8(2) . .
O6 C57 O5 124.1(3) . .
O6 C57 C58 122.0(3) . .
O5 C57 C58 113.9(3) . .
C59 C58 C57 112.5(2) . .
C59 C58 H58A 109.1 . .
C57 C58 H58A 109.1 . .
C59 C58 H58B 109.1 . .
C57 C58 H58B 109.1 . .
H58A C58 H58B 107.8 . .
C60 C59 C64 119.3(3) . .
C60 C59 C58 121.4(3) . .
C64 C59 C58 119.3(3) . .
C61 C60 C59 119.7(3) . .
C61 C60 N11 122.2(3) . .
C59 C60 N11 118.0(3) . .
C60 C61 C62 120.5(3) . .
C60 C61 H61 119.8 . .
C62 C61 H61 119.8 . .
C63 C62 C61 120.4(3) . .
C63 C62 H62 119.8 . .
C61 C62 H62 119.8 . .
C62 C63 C64 119.2(3) . .
C62 C63 H63 120.4 . .
C64 C63 H63 120.4 . .
C63 C64 C59 120.8(3) . .
C63 C64 H64 119.6 . .
C59 C64 H64 119.6 . .
N11 C65 C66 122.4(3) . .
N11 C65 C70 123.3(3) . .
C66 C65 C70 114.1(3) . .
C67 C66 C65 123.5(3) . .
C67 C66 Cl5 118.6(3) . .
C65 C66 Cl5 117.9(3) . .
C66 C67 C68 119.8(3) . .
C66 C67 H67 120.1 . .
C68 C67 H67 120.1 . .
C67 C68 C69 119.6(3) . .
C67 C68 H68 120.2 . .
C69 C68 H68 120.2 . .
C70 C69 C68 119.2(3) . .
C70 C69 H69 120.4 . .
C68 C69 H69 120.4 . .
C69 C70 C65 123.6(3) . .
C69 C70 Cl6 117.6(3) . .
C65 C70 Cl6 118.8(3) . .
O8 C71 O7 124.3(3) . .
O8 C71 C72 121.5(3) . .
O7 C71 C72 114.1(3) . .
C71 C72 C73 111.4(2) . .
C71 C72 H72A 109.3 . .
C73 C72 H72A 109.3 . .
C71 C72 H72B 109.3 . .
C73 C72 H72B 109.3 . .
H72A C72 H72B 108.0 . .
C78 C73 C74 119.8(3) . .
C78 C73 C72 119.6(3) . .
C74 C73 C72 120.6(3) . .
C75 C74 C73 118.9(3) . .
C75 C74 N12 122.7(3) . .
C73 C74 N12 118.4(3) . .
C76 C75 C74 120.3(3) . .
C76 C75 H75 119.8 . .
C74 C75 H75 119.8 . .
C77 C76 C75 120.9(3) . .
C77 C76 H76 119.5 . .
C75 C76 H76 119.5 . .
C76 C77 C78 118.9(3) . .
C76 C77 H77 120.6 . .
C78 C77 H77 120.6 . .
C73 C78 C77 121.3(3) . .
C73 C78 H78 119.4 . .
C77 C78 H78 119.4 . .
N12 C79 C84 124.0(3) . .
N12 C79 C80 121.2(3) . .
C84 C79 C80 114.6(3) . .
C81 C80 C79 123.9(3) . .
C81 C80 Cl7 118.1(3) . .
C79 C80 Cl7 118.1(3) . .
C80 C81 C82 119.5(3) . .
C80 C81 H81 120.2 . .
C82 C81 H81 120.2 . .
C81 C82 C83 119.3(3) . .
C81 C82 H82 120.3 . .
C83 C82 H82 120.3 . .
C84 C83 C82 120.0(3) . .
C84 C83 H83 120.0 . .
C82 C83 H83 120.0 . .
C83 C84 C79 122.6(3) . .
C83 C84 Cl8 117.8(3) . .
C79 C84 Cl8 119.6(3) . .

loop_
_geom_bond_atom_site_label_1
_geom_bond_atom_site_label_2
_geom_bond_distance
_geom_bond_site_symmetry_2
Ag1 N1 2.176(2) .
Ag1 N8 2.178(2) 1_536
Ag1 Ag1 3.1650(5) 2_647
Ag2 N4 2.172(2) .
Ag2 N5 2.173(2) .
Ag2 Ag2 3.1051(5) 2_666
Cl1 C38 1.738(4) .
Cl2 C42 1.739(4) .
Cl3 C52 1.734(3) .
Cl4 C56 1.746(3) .
Cl5 C66 1.751(3) .
Cl6 C70 1.737(3) .
Cl7 C80 1.751(3) .
Cl8 C84 1.732(3) .
O7 C71 1.300(4) .
O7 H2H 0.881(10) .
O5 C57 1.304(4) .
O5 H1H 0.880(10) .
O8 C71 1.222(4) .
O6 C57 1.222(4) .
O1 C29 1.273(3) .
O2 C29 1.237(3) .
O3 C43 1.271(3) .
O4 C43 1.242(3) .
N1 C5 1.343(4) .
N1 C1 1.349(4) .
N2 C6 1.276(4) .
N2 N3 1.398(3) .
N3 C9 1.288(4) .
N4 C13 1.332(4) .
N4 C12 1.343(3) .
N5 C19 1.344(4) .
N5 C15 1.346(4) .
N6 C20 1.285(4) .
N6 N7 1.388(3) .
N7 C23 1.281(4) .
N8 C26 1.340(3) .
N8 C27 1.344(4) .
N8 Ag1 2.178(2) 1_574
N9 C37 1.389(4) .
N9 C32 1.415(4) .
N9 H1N 0.873(10) .
N10 C51 1.392(4) .
N10 C46 1.416(4) .
N10 H2N 0.873(10) .
N11 C65 1.380(4) .
N11 C60 1.432(4) .
N11 H3N 0.881(10) .
N12 C79 1.388(4) .
N12 C74 1.417(4) .
N12 H4N 0.874(10) .
C1 C2 1.376(4) .
C1 H1 0.9500 .
C2 C3 1.401(4) .
C2 H2 0.9500 .
C3 C4 1.392(4) .
C3 C6 1.481(4) .
C4 C5 1.378(4) .
C4 H4 0.9500 .
C5 H5 0.9500 .
C6 C7 1.497(4) .
C7 H7A 0.9800 .
C7 H7B 0.9800 .
C7 H7C 0.9800 .
C8 C9 1.497(4) .
C8 H8A 0.9800 .
C8 H8B 0.9800 .
C8 H8C 0.9800 .
C9 C10 1.485(4) .
C10 C14 1.389(4) .
C10 C11 1.398(4) .
C11 C12 1.372(4) .
C11 H11 0.9500 .
C12 H12 0.9500 .
C13 C14 1.385(4) .
C13 H13 0.9500 .
C14 H14 0.9500 .
C15 C16 1.378(4) .
C15 H15 0.9500 .
C16 C17 1.394(4) .
C16 H16 0.9500 .
C17 C18 1.388(4) .
C17 C20 1.484(4) .
C18 C19 1.382(4) .
C18 H18 0.9500 .
C19 H19 0.9500 .
C20 C21 1.498(4) .
C21 H21A 0.9800 .
C21 H21B 0.9800 .
C21 H21C 0.9800 .
C22 C23 1.493(4) .
C22 H22A 0.9800 .
C22 H22B 0.9800 .
C22 H22C 0.9800 .
C23 C24 1.477(4) .
C24 C28 1.392(4) .
C24 C25 1.396(4) .
C25 C26 1.376(4) .
C25 H25 0.9500 .
C26 H26 0.9500 .
C27 C28 1.377(4) .
C27 H27 0.9500 .
C28 H28 0.9500 .
C29 C30 1.527(4) .
C30 C31 1.506(4) .
C30 H30A 0.9900 .
C30 H30B 0.9900 .
C31 C36 1.391(4) .
C31 C32 1.400(4) .
C32 C33 1.394(4) .
C33 C34 1.385(4) .
C33 H33 0.9500 .
C34 C35 1.388(4) .
C34 H34 0.9500 .
C35 C36 1.379(4) .
C35 H35 0.9500 .
C36 H36 0.9500 .
C37 C42 1.396(5) .
C37 C38 1.398(5) .
C38 C39 1.388(5) .
C39 C40 1.380(6) .
C39 H39 0.9500 .
C40 C41 1.375(6) .
C40 H40 0.9500 .
C41 C42 1.380(4) .
C41 H41 0.9500 .
C43 C44 1.529(4) .
C44 C45 1.508(4) .
C44 H44A 0.9900 .
C44 H44B 0.9900 .
C45 C50 1.388(4) .
C45 C46 1.405(4) .
C46 C47 1.392(4) .
C47 C48 1.387(4) .
C47 H47 0.9500 .
C48 C49 1.391(5) .
C48 H48 0.9500 .
C49 C50 1.384(4) .
C49 H49 0.9500 .
C50 H50 0.9500 .
C51 C56 1.397(4) .
C51 C52 1.401(4) .
C52 C53 1.381(4) .
C53 C54 1.381(5) .
C53 H53 0.9500 .
C54 C55 1.371(5) .
C54 H54 0.9500 .
C55 C56 1.382(4) .
C55 H55 0.9500 .
C57 C58 1.519(4) .
C58 C59 1.514(4) .
C58 H58A 0.9900 .
C58 H58B 0.9900 .
C59 C60 1.392(4) .
C59 C64 1.395(4) .
C60 C61 1.383(4) .
C61 C62 1.386(4) .
C61 H61 0.9500 .
C62 C63 1.382(5) .
C62 H62 0.9500 .
C63 C64 1.386(4) .
C63 H63 0.9500 .
C64 H64 0.9500 .
C65 C66 1.405(4) .
C65 C70 1.406(4) .
C66 C67 1.372(5) .
C67 C68 1.380(5) .
C67 H67 0.9500 .
C68 C69 1.389(5) .
C68 H68 0.9500 .
C69 C70 1.376(5) .
C69 H69 0.9500 .
C71 C72 1.519(4) .
C72 C73 1.520(4) .
C72 H72A 0.9900 .
C72 H72B 0.9900 .
C73 C78 1.383(4) .
C73 C74 1.398(4) .
C74 C75 1.393(4) .
C75 C76 1.383(4) .
C75 H75 0.9500 .
C76 C77 1.380(4) .
C76 H76 0.9500 .
C77 C78 1.383(4) .
C77 H77 0.9500 .
C78 H78 0.9500 .
C79 C84 1.401(4) .
C79 C80 1.409(4) .
C80 C81 1.369(4) .
C81 C82 1.378(5) .
C81 H81 0.9500 .
C82 C83 1.393(5) .
C82 H82 0.9500 .
C83 C84 1.384(4) .
C83 H83 0.9500 .

loop_
_geom_torsion_atom_site_label_1
_geom_torsion_atom_site_label_2
_geom_torsion_atom_site_label_3
_geom_torsion_atom_site_label_4
_geom_torsion
_geom_torsion_site_symmetry_1
C6 N2 N3 C9 -144.9(3) .
C20 N6 N7 C23 138.7(3) .
C5 N1 C1 C2 -0.6(4) .
Ag1 N1 C1 C2 173.9(2) .
N1 C1 C2 C3 0.5(4) .
C1 C2 C3 C4 -0.5(4) .
C1 C2 C3 C6 -179.0(3) .
C2 C3 C4 C5 0.6(4) .
C6 C3 C4 C5 179.2(3) .
C1 N1 C5 C4 0.8(4) .
Ag1 N1 C5 C4 -173.9(2) .
C3 C4 C5 N1 -0.8(5) .
N3 N2 C6 C3 178.9(2) .
N3 N2 C6 C7 -0.4(5) .
C4 C3 C6 N2 179.9(3) .
C2 C3 C6 N2 -1.6(4) .
C4 C3 C6 C7 -0.8(4) .
C2 C3 C6 C7 177.7(3) .
N2 N3 C9 C10 179.9(2) .
N2 N3 C9 C8 3.5(4) .
N3 C9 C10 C14 -20.8(4) .
C8 C9 C10 C14 155.7(3) .
N3 C9 C10 C11 159.9(3) .
C8 C9 C10 C11 -23.5(4) .
C14 C10 C11 C12 -0.1(4) .
C9 C10 C11 C12 179.2(3) .
C13 N4 C12 C11 0.7(4) .
Ag2 N4 C12 C11 -179.2(2) .
C10 C11 C12 N4 -0.5(5) .
C12 N4 C13 C14 -0.3(4) .
Ag2 N4 C13 C14 179.6(2) .
N4 C13 C14 C10 -0.3(5) .
C11 C10 C14 C13 0.5(4) .
C9 C10 C14 C13 -178.8(3) .
C19 N5 C15 C16 -1.6(4) .
Ag2 N5 C15 C16 172.9(2) .
N5 C15 C16 C17 2.1(5) .
C15 C16 C17 C18 -0.9(4) .
C15 C16 C17 C20 179.0(3) .
C16 C17 C18 C19 -0.6(4) .
C20 C17 C18 C19 179.5(3) .
C15 N5 C19 C18 -0.1(4) .
Ag2 N5 C19 C18 -174.6(2) .
C17 C18 C19 N5 1.2(5) .
N7 N6 C20 C17 177.6(2) .
N7 N6 C20 C21 -4.8(5) .
C18 C17 C20 N6 -153.6(3) .
C16 C17 C20 N6 26.5(4) .
C18 C17 C20 C21 28.6(4) .
C16 C17 C20 C21 -151.3(3) .
N6 N7 C23 C24 175.6(2) .
N6 N7 C23 C22 -6.6(4) .
N7 C23 C24 C28 7.0(4) .
C22 C23 C24 C28 -170.9(3) .
N7 C23 C24 C25 -172.0(3) .
C22 C23 C24 C25 10.1(4) .
C28 C24 C25 C26 -0.4(4) .
C23 C24 C25 C26 178.6(3) .
C27 N8 C26 C25 -0.2(4) .
Ag1 N8 C26 C25 179.5(2) 1_574
C24 C25 C26 N8 0.8(5) .
C26 N8 C27 C28 -0.7(4) .
Ag1 N8 C27 C28 179.5(2) 1_574
N8 C27 C28 C24 1.1(5) .
C25 C24 C28 C27 -0.5(4) .
C23 C24 C28 C27 -179.5(3) .
O2 C29 C30 C31 39.7(4) .
O1 C29 C30 C31 -140.2(3) .
C29 C30 C31 C36 97.5(3) .
C29 C30 C31 C32 -82.0(3) .
C36 C31 C32 C33 1.0(4) .
C30 C31 C32 C33 -179.5(3) .
C36 C31 C32 N9 -176.9(3) .
C30 C31 C32 N9 2.6(4) .
C37 N9 C32 C33 14.3(4) .
C37 N9 C32 C31 -167.8(3) .
C31 C32 C33 C34 0.0(4) .
N9 C32 C33 C34 177.9(3) .
C32 C33 C34 C35 -1.3(4) .
C33 C34 C35 C36 1.4(4) .
C34 C35 C36 C31 -0.3(4) .
C32 C31 C36 C35 -0.9(4) .
C30 C31 C36 C35 179.6(3) .
C32 N9 C37 C42 55.3(4) .
C32 N9 C37 C38 -129.5(3) .
N9 C37 C38 C39 -176.5(3) .
C42 C37 C38 C39 -0.9(5) .
N9 C37 C38 Cl1 3.8(4) .
C42 C37 C38 Cl1 179.4(2) .
C37 C38 C39 C40 -0.8(5) .
Cl1 C38 C39 C40 178.9(3) .
C38 C39 C40 C41 1.2(5) .
C39 C40 C41 C42 0.2(5) .
C40 C41 C42 C37 -2.1(5) .
C40 C41 C42 Cl2 175.2(3) .
N9 C37 C42 C41 177.8(3) .
C38 C37 C42 C41 2.4(5) .
N9 C37 C42 Cl2 0.6(4) .
C38 C37 C42 Cl2 -174.8(2) .
O4 C43 C44 C45 39.3(4) .
O3 C43 C44 C45 -140.7(3) .
C43 C44 C45 C50 97.4(3) .
C43 C44 C45 C46 -81.7(3) .
C50 C45 C46 C47 2.2(4) .
C44 C45 C46 C47 -178.7(3) .
C50 C45 C46 N10 -174.7(3) .
C44 C45 C46 N10 4.4(4) .
C51 N10 C46 C47 12.8(4) .
C51 N10 C46 C45 -170.5(3) .
C45 C46 C47 C48 -1.2(4) .
N10 C46 C47 C48 175.5(3) .
C46 C47 C48 C49 -0.9(4) .
C47 C48 C49 C50 1.9(4) .
C48 C49 C50 C45 -0.8(5) .
C46 C45 C50 C49 -1.1(4) .
C44 C45 C50 C49 179.7(3) .
C46 N10 C51 C56 56.6(4) .
C46 N10 C51 C52 -129.4(3) .
N10 C51 C52 C53 -174.5(3) .
C56 C51 C52 C53 0.1(4) .
N10 C51 C52 Cl3 6.7(4) .
C56 C51 C52 Cl3 -178.7(2) .
C51 C52 C53 C54 -1.4(5) .
Cl3 C52 C53 C54 177.4(2) .
C52 C53 C54 C55 1.2(5) .
C53 C54 C55 C56 0.3(5) .
C54 C55 C56 C51 -1.7(5) .
C54 C55 C56 Cl4 176.0(3) .
N10 C51 C56 C55 175.8(3) .
C52 C51 C56 C55 1.5(4) .
N10 C51 C56 Cl4 -1.9(4) .
C52 C51 C56 Cl4 -176.2(2) .
O6 C57 C58 C59 59.6(4) .
O5 C57 C58 C59 -120.6(3) .
C57 C58 C59 C60 -78.4(4) .
C57 C58 C59 C64 101.8(3) .
C64 C59 C60 C61 1.2(4) .
C58 C59 C60 C61 -178.6(3) .
C64 C59 C60 N11 -177.9(3) .
C58 C59 C60 N11 2.4(4) .
C65 N11 C60 C61 15.5(4) .
C65 N11 C60 C59 -165.4(3) .
C59 C60 C61 C62 -0.6(5) .
N11 C60 C61 C62 178.4(3) .
C60 C61 C62 C63 0.2(5) .
C61 C62 C63 C64 -0.4(5) .
C62 C63 C64 C59 1.0(4) .
C60 C59 C64 C63 -1.4(4) .
C58 C59 C64 C63 178.4(3) .
C60 N11 C65 C66 -129.8(3) .
C60 N11 C65 C70 55.7(4) .
N11 C65 C66 C67 -179.5(3) .
C70 C65 C66 C67 -4.6(5) .
N11 C65 C66 Cl5 0.2(4) .
C70 C65 C66 Cl5 175.2(2) .
C65 C66 C67 C68 1.0(5) .
Cl5 C66 C67 C68 -178.7(3) .
C66 C67 C68 C69 1.8(5) .
C67 C68 C69 C70 -0.7(5) .
C68 C69 C70 C65 -3.2(5) .
C68 C69 C70 Cl6 174.0(3) .
N11 C65 C70 C69 -179.4(3) .
C66 C65 C70 C69 5.7(5) .
N11 C65 C70 Cl6 3.4(4) .
C66 C65 C70 Cl6 -171.5(2) .
O8 C71 C72 C73 69.9(4) .
O7 C71 C72 C73 -109.6(3) .
C71 C72 C73 C78 99.5(3) .
C71 C72 C73 C74 -79.5(4) .
C78 C73 C74 C75 2.2(4) .
C72 C73 C74 C75 -178.8(3) .
C78 C73 C74 N12 -176.7(3) .
C72 C73 C74 N12 2.3(4) .
C79 N12 C74 C75 13.9(5) .
C79 N12 C74 C73 -167.3(3) .
C73 C74 C75 C76 -1.0(4) .
N12 C74 C75 C76 177.8(3) .
C74 C75 C76 C77 -0.1(5) .
C75 C76 C77 C78 0.0(5) .
C74 C73 C78 C77 -2.2(4) .
C72 C73 C78 C77 178.8(3) .
C76 C77 C78 C73 1.1(5) .
C74 N12 C79 C84 54.1(5) .
C74 N12 C79 C80 -131.6(3) .
N12 C79 C80 C81 -178.2(3) .
C84 C79 C80 C81 -3.4(5) .
N12 C79 C80 Cl7 1.4(4) .
C84 C79 C80 Cl7 176.3(2) .
C79 C80 C81 C82 0.5(5) .
Cl7 C80 C81 C82 -179.2(3) .
C80 C81 C82 C83 1.7(5) .
C81 C82 C83 C84 -0.9(5) .
C82 C83 C84 C79 -2.3(5) .
C82 C83 C84 Cl8 174.4(3) .
N12 C79 C84 C83 178.9(3) .
C80 C79 C84 C83 4.2(5) .
N12 C79 C84 Cl8 2.3(4) .
C80 C79 C84 Cl8 -172.4(2) .
